data_7128413
loop_
_publ_author_name
'Du, Shaowu'
'Cui, Meiyan'
'He, Zhangzhen'

_publ_section_title
;
 A pentanuclear {Co<sub>5</sub>} cluster motif forming a capped breathing
 kagom\'e lattice.
;
_journal_issue 54
_journal_name_full 'Chemical communications (Cambridge, England)'
_journal_page_first 6616
_journal_page_last 6619
_journal_paper_doi 10.1039/d1cc01987b
_journal_volume 57
_journal_year 2021
_chemical_formula_moiety 'C12 H8 Co1.67 N2 O6 S1), 0.67(H3 O), 2.67(H2 O)'
_chemical_formula_sum 'C12 H15.33 Co1.67 N2 O9.33 S'
_chemical_formula_weight 467.15
_space_group_crystal_system hexagonal
_space_group_IT_number 176
_space_group_name_Hall '-P 6c'
_space_group_name_H-M_alt 'P 63/m'
_atom_sites_solution_hydrogens mixed
_audit_creation_date 2021-04-13
_audit_creation_method
;
Olex2 1.2
(compiled 2018.05.29 svn.r3508 for OlexSys, GUI svn.r5506)
;
_audit_update_record
;
2021-04-14 deposited with the CCDC.	2021-06-03 downloaded from the CCDC.
;
_cell_angle_alpha 90
_cell_angle_beta 90
_cell_angle_gamma 120
_cell_formula_units_Z 6
_cell_length_a 15.469(4)
_cell_length_b 15.469(4)
_cell_length_c 14.150(6)
_cell_measurement_reflns_used 9584
_cell_measurement_temperature 293(2)
_cell_measurement_theta_max 27.4739
_cell_measurement_theta_min 3.0412
_cell_volume 2932.3(16)
_computing_molecular_graphics 'Olex2 (Dolomanov et al., 2009)'
_computing_publication_material 'Olex2 (Dolomanov et al., 2009)'
_computing_structure_refinement 'ShelXL (Sheldrick, 2015)'
_diffrn_ambient_temperature 293(2)
_diffrn_measured_fraction_theta_full 0.981
_diffrn_measured_fraction_theta_max 0.981
_diffrn_measurement_device_type 'CCD area detector'
_diffrn_radiation_type MoK\a
_diffrn_radiation_wavelength 0.71073
_diffrn_reflns_av_R_equivalents 0.0428
_diffrn_reflns_av_unetI/netI 0.0188
_diffrn_reflns_Laue_measured_fraction_full 0.981
_diffrn_reflns_Laue_measured_fraction_max 0.981
_diffrn_reflns_limit_h_max 18
_diffrn_reflns_limit_h_min -17
_diffrn_reflns_limit_k_max 17
_diffrn_reflns_limit_k_min -18
_diffrn_reflns_limit_l_max 16
_diffrn_reflns_limit_l_min -16
_diffrn_reflns_number 19818
_diffrn_reflns_point_group_measured_fraction_full 0.981
_diffrn_reflns_point_group_measured_fraction_max 0.981
_diffrn_reflns_theta_full 24.992
_diffrn_reflns_theta_max 24.992
_diffrn_reflns_theta_min 4.581
_exptl_absorpt_coefficient_mu 1.576
_exptl_absorpt_correction_T_max 1.0000
_exptl_absorpt_correction_T_min 0.8505
_exptl_absorpt_correction_type multi-scan
_exptl_crystal_colour orange
_exptl_crystal_colour_primary orange
_exptl_crystal_density_diffrn 1.588
_exptl_crystal_description prism
_exptl_crystal_F_000 1378
_exptl_crystal_size_max 0.08
_exptl_crystal_size_mid 0.05
_exptl_crystal_size_min 0.05
_refine_diff_density_max 0.872
_refine_diff_density_min -0.763
_refine_diff_density_rms 0.092
_refine_ls_extinction_method none
_refine_ls_goodness_of_fit_ref 1.248
_refine_ls_hydrogen_treatment constr
_refine_ls_matrix_type full
_refine_ls_number_parameters 126
_refine_ls_number_reflns 1770
_refine_ls_number_restraints 0
_refine_ls_restrained_S_all 1.248
_refine_ls_R_factor_all 0.0511
_refine_ls_R_factor_gt 0.0507
_refine_ls_shift/su_max 0.000
_refine_ls_shift/su_mean 0.000
_refine_ls_structure_factor_coef Fsqd
_refine_ls_weighting_details 'w=1/[\s^2^(Fo^2^)+(0.0469P)^2^+8.5119P] where P=(Fo^2^+2Fc^2^)/3'
_refine_ls_weighting_scheme calc
_refine_ls_wR_factor_gt 0.1265
_refine_ls_wR_factor_ref 0.1268
_reflns_Friedel_coverage 0.000
_reflns_number_gt 1760
_reflns_number_total 1770
_reflns_threshold_expression 'I > 2\s(I)'
_cod_data_source_file d1cc01987b2.cif
_cod_data_source_block compound1
_cod_depositor_comments
;
The following automatic conversions were performed:

data item '_exptl_absorpt_correction_type' value 'Multi-scan' was
changed to 'multi-scan' in accordance with the
/home/data/users/saulius/crontab/automatic-downloads/rss-feeds/RSC/lib/dictionaries/cif_core.dic
dictionary named 'cif_core.dic' version 2.4.2 last updated on
2011-04-26.

Automatic conversion script
Id: cif_fix_values 7556 2019-12-06 15:28:31Z antanas 

 Adding full bibliography for 7128413.cif.
;
_cod_original_cell_volume 2932(2)
_cod_database_code 7128413
_shelx_shelxl_version_number 2017/1
_shelx_space_group_comment
;
The symmetry employed for this shelxl refinement is uniquely defined
by the following loop, which should always be used as a source of
symmetry information in preference to the above space-group names.
They are only intended as comments.
;
_shelx_estimated_absorpt_t_max 0.925
_shelx_estimated_absorpt_t_min 0.884
_olex2_refinement_description
;
1. Fixed Uiso
 At 1.2 times of:
  All C(H) groups
 At 1.5 times of:
  All O(H,H) groups
2. Others
 Fixed Sof: H4A(0.5) H4B(0.5) O7(0.33333) O8(0.16667) O9(0.33333)
3.a Rotating group:
 O4(H4A,H4B)
3.b Aromatic/amide H refined with riding coordinates:
 C2(H2), C4(H4), C5(H5)
;
_olex2_submission_special_instructions 'No special instructions were received'

loop_
_space_group_symop_operation_xyz
'x, y, z'
'-y, x-y, z'
'-x+y, -x, z'
'-x, -y, z+1/2'
'y, -x+y, z+1/2'
'x-y, x, z+1/2'
'-x, -y, -z'
'y, -x+y, -z'
'x-y, x, -z'
'x, y, -z-1/2'
'-y, x-y, -z-1/2'
'-x+y, -x, -z-1/2'

loop_
_atom_site_label
_atom_site_type_symbol
_atom_site_fract_x
_atom_site_fract_y
_atom_site_fract_z
_atom_site_U_iso_or_equiv
_atom_site_adp_type
_atom_site_occupancy
_atom_site_site_symmetry_order
_atom_site_calc_flag
_atom_site_refinement_flags_posn
_atom_site_refinement_flags_adp
_atom_site_refinement_flags_occupancy
_atom_site_disorder_assembly
_atom_site_disorder_group
Co1 Co 0.333333 -0.333333 0.35053(6) 0.0198(3) Uani 1 3 d S T P . .
Co2 Co 0.24465(5) -0.17715(5) 0.250000 0.0201(2) Uani 1 2 d S T P . .
S1 S 0.49631(11) 0.00932(11) 0.250000 0.0250(3) Uani 1 2 d S T P . .
N1 N 0.3276(3) -0.0625(3) 0.3558(3) 0.0293(8) Uani 1 1 d . . . . .
C1 C 0.4249(3) 0.0080(3) 0.3487(3) 0.0235(8) Uani 1 1 d . . . . .
C2 C 0.4747(3) 0.0790(3) 0.4189(3) 0.0266(9) Uani 1 1 d . . . . .
H2 H 0.541641 0.126924 0.411137 0.032 Uiso 1 1 calc R . . . .
C3 C 0.4247(3) 0.0782(3) 0.4997(3) 0.0272(9) Uani 1 1 d . . . . .
C4 C 0.3242(4) 0.0058(4) 0.5077(4) 0.0407(12) Uani 1 1 d . . . . .
H4 H 0.287877 0.002697 0.561219 0.049 Uiso 1 1 calc R . . . .
C5 C 0.2798(4) -0.0611(4) 0.4350(4) 0.0410(12) Uani 1 1 d . . . . .
H5 H 0.212522 -0.108407 0.440807 0.049 Uiso 1 1 calc R . . . .
C6 C 0.1560(3) -0.3196(3) 0.4234(3) 0.0258(9) Uani 1 1 d . . . . .
O1 O 0.3407(3) -0.2282(3) 0.250000 0.0209(8) Uani 1 2 d S T P . .
O2 O 0.1479(2) -0.2772(2) 0.3519(2) 0.0325(7) Uani 1 1 d . . . . .
O3 O 0.2226(2) -0.3417(3) 0.4401(2) 0.0368(8) Uani 1 1 d . . . . .
O4 O 0.1393(4) -0.1262(5) 0.250000 0.0601(16) Uani 1 2 d S T P . .
H4A H 0.160927 -0.069647 0.283573 0.090 Uiso 0.5 1 d GR . . . .
H4B H 0.082587 -0.168386 0.280517 0.090 Uiso 0.5 1 d GR . . . .
O5 O 0.333333 -0.333333 0.6279(9) 0.114(4) Uiso 1 3 d S T P . .
O6 O 0.4922(10) 0.2566(10) 0.250000 0.149(4) Uiso 1 2 d S T P A 1
O7 O 0.1011(12) -0.0931(12) 0.7006(12) 0.089(5) Uiso 0.3333 1 d . . . B 1
O8 O -0.063(2) -0.309(2) 0.250000 0.111(9) Uiso 0.3333 2 d S T P C 2
O9 O 0.045(3) -0.049(3) 0.633(3) 0.195(13) Uiso 0.3333 1 d . . . D 2

loop_
_atom_site_aniso_label
_atom_site_aniso_U_11
_atom_site_aniso_U_22
_atom_site_aniso_U_33
_atom_site_aniso_U_23
_atom_site_aniso_U_13
_atom_site_aniso_U_12
Co1 0.0220(3) 0.0220(3) 0.0153(5) 0.000 0.000 0.01100(16)
Co2 0.0216(4) 0.0195(4) 0.0186(4) 0.000 0.000 0.0099(3)
S1 0.0250(7) 0.0276(7) 0.0197(7) 0.000 0.000 0.0111(6)
N1 0.0288(18) 0.0249(17) 0.0264(19) -0.0063(15) 0.0035(15) 0.0075(15)
C1 0.029(2) 0.0218(19) 0.020(2) 0.0001(16) -0.0009(16) 0.0129(17)
C2 0.029(2) 0.024(2) 0.024(2) -0.0035(17) -0.0045(17) 0.0118(17)
C3 0.035(2) 0.026(2) 0.023(2) -0.0067(17) -0.0036(17) 0.0162(18)
C4 0.038(3) 0.039(3) 0.034(3) -0.011(2) 0.009(2) 0.011(2)
C5 0.032(2) 0.037(3) 0.039(3) -0.014(2) 0.009(2) 0.006(2)
C6 0.024(2) 0.025(2) 0.021(2) -0.0026(17) 0.0037(16) 0.0064(17)
O1 0.0247(19) 0.0185(18) 0.0193(19) 0.000 0.000 0.0107(16)
O2 0.0275(15) 0.0406(17) 0.0226(15) 0.0064(13) 0.0062(12) 0.0119(14)
O3 0.0374(17) 0.052(2) 0.0271(17) 0.0080(15) 0.0125(14) 0.0271(16)
O4 0.050(3) 0.056(3) 0.088(5) 0.000 0.000 0.037(3)

loop_
_atom_type_symbol
_atom_type_description
_atom_type_scat_dispersion_real
_atom_type_scat_dispersion_imag
_atom_type_scat_source
C C 0.0033 0.0016 'International Tables Vol C Tables 4.2.6.8 and 6.1.1.4'
H H 0.0000 0.0000 'International Tables Vol C Tables 4.2.6.8 and 6.1.1.4'
Co Co 0.3494 0.9721 'International Tables Vol C Tables 4.2.6.8 and 6.1.1.4'
N N 0.0061 0.0033 'International Tables Vol C Tables 4.2.6.8 and 6.1.1.4'
O O 0.0106 0.0060 'International Tables Vol C Tables 4.2.6.8 and 6.1.1.4'
S S 0.1246 0.1234 'International Tables Vol C Tables 4.2.6.8 and 6.1.1.4'

loop_
_geom_angle_atom_site_label_1
_geom_angle_atom_site_label_2
_geom_angle_atom_site_label_3
_geom_angle
_geom_angle_site_symmetry_1
_geom_angle_site_symmetry_3
_geom_angle_publ_flag
O1 Co1 Co1 47.88(7) 2_545 10_556 ?
O1 Co1 Co1 47.88(7) 3_655 10_556 ?
O1 Co1 Co1 47.88(7) . 10_556 ?
O1 Co1 O1 79.94(11) . 3_655 ?
O1 Co1 O1 79.93(11) . 2_545 ?
O1 Co1 O1 79.93(11) 2_545 3_655 ?
O3 Co1 Co1 127.48(9) 3_655 10_556 ?
O3 Co1 Co1 127.48(9) . 10_556 ?
O3 Co1 Co1 127.48(9) 2_545 10_556 ?
O3 Co1 O1 172.61(14) . 3_655 ?
O3 Co1 O1 172.61(14) 2_545 . ?
O3 Co1 O1 172.62(14) 3_655 2_545 ?
O3 Co1 O1 100.52(13) 3_655 3_655 ?
O3 Co1 O1 92.86(13) . 2_545 ?
O3 Co1 O1 92.86(13) 2_545 3_655 ?
O3 Co1 O1 100.52(13) 2_545 2_545 ?
O3 Co1 O1 100.53(13) . . ?
O3 Co1 O1 92.86(13) 3_655 . ?
O3 Co1 O3 86.83(14) . 2_545 ?
O3 Co1 O3 86.83(14) 3_655 2_545 ?
O3 Co1 O3 86.83(14) . 3_655 ?
N1 Co2 N1 86.69(19) 10_556 . ?
O1 Co2 N1 93.99(13) . 10_556 ?
O1 Co2 N1 93.99(13) . . ?
O1 Co2 O2 96.08(12) . . ?
O1 Co2 O2 96.08(12) . 10_556 ?
O1 Co2 O4 178.7(2) . . ?
O2 Co2 N1 169.92(14) . 10_556 ?
O2 Co2 N1 169.92(14) 10_556 . ?
O2 Co2 N1 92.35(13) 10_556 10_556 ?
O2 Co2 N1 92.35(13) . . ?
O2 Co2 O2 86.84(17) . 10_556 ?
O2 Co2 O4 82.96(15) 10_556 . ?
O2 Co2 O4 82.96(15) . . ?
O4 Co2 N1 86.97(16) . . ?
O4 Co2 N1 86.97(16) . 10_556 ?
C1 S1 C1 103.8(3) . 10_556 ?
C1 N1 Co2 124.8(3) . . ?
C5 N1 Co2 118.6(3) . . ?
C5 N1 C1 116.6(4) . . ?
N1 C1 S1 120.3(3) . . ?
N1 C1 C2 122.5(4) . . ?
C2 C1 S1 117.1(3) . . ?
C1 C2 H2 120.1 . . ?
C3 C2 C1 119.8(4) . . ?
C3 C2 H2 120.1 . . ?
C2 C3 C4 118.1(4) . . ?
C2 C3 C6 121.4(4) . 9_556 ?
C4 C3 C6 120.5(4) . 9_556 ?
C3 C4 H4 120.6 . . ?
C5 C4 C3 118.8(4) . . ?
C5 C4 H4 120.6 . . ?
N1 C5 C4 124.2(4) . . ?
N1 C5 H5 117.9 . . ?
C4 C5 H5 117.9 . . ?
O2 C6 C3 116.8(4) . 8_556 ?
O2 C6 O3 127.3(4) . . ?
O3 C6 C3 115.8(4) . 8_556 ?
Co1 O1 Co1 84.25(14) 10_556 . ?
Co2 O1 Co1 122.48(13) . 10_556 ?
Co2 O1 Co1 122.48(13) . . ?
C6 O2 Co2 136.4(3) . . ?
C6 O3 Co1 129.0(3) . . ?
Co2 O4 H4A 112(2) . 10_556 ?
Co2 O4 H4A 112.2 . . ?
Co2 O4 H4B 112.3 . . ?
Co2 O4 H4B 112(2) . 10_556 ?
H4A O4 H4A 63.7 . 10_556 ?
H4A O4 H4B 101.9 . . ?
H4A O4 H4B 135.4 . 10_556 ?
H4A O4 H4B 101.9 10_556 10_556 ?
H4B O4 H4A 135.4 . 10_556 ?
H4B O4 H4B 57.3 . 10_556 ?

loop_
_geom_bond_atom_site_label_1
_geom_bond_atom_site_label_2
_geom_bond_distance
_geom_bond_site_symmetry_2
_geom_bond_publ_flag
Co1 Co1 2.845(2) 10_556 ?
Co1 O1 2.121(3) . ?
Co1 O1 2.121(3) 3_655 ?
Co1 O1 2.121(3) 2_545 ?
Co1 O3 2.082(3) 3_655 ?
Co1 O3 2.082(3) . ?
Co1 O3 2.082(3) 2_545 ?
Co2 N1 2.182(4) 10_556 ?
Co2 N1 2.182(4) . ?
Co2 O1 2.000(4) . ?
Co2 O2 2.097(3) 10_556 ?
Co2 O2 2.097(3) . ?
Co2 O4 2.136(5) . ?
S1 C1 1.775(4) 10_556 ?
S1 C1 1.775(4) . ?
N1 C1 1.349(5) . ?
N1 C5 1.348(6) . ?
C1 C2 1.393(6) . ?
C2 H2 0.9300 . ?
C2 C3 1.378(6) . ?
C3 C4 1.394(7) . ?
C3 C6 1.518(6) 9_556 ?
C4 H4 0.9300 . ?
C4 C5 1.374(7) . ?
C5 H5 0.9300 . ?
C6 O2 1.247(5) . ?
C6 O3 1.259(5) . ?
O4 H4A 0.90(9) 10_556 ?
O4 H4A 0.8998 . ?
O4 H4B 0.90(8) 10_556 ?
O4 H4B 0.9000 . ?
O7 O7 1.40(3) 10_557 ?
